data_2002159
loop_
_publ_author_name
'Meyer, S'
'Mueller-Buschbaum, Hk'

_publ_section_title
;
Zur Kenntnis eines Vanadyl-Oxocuprat-Phosphats Ca Cu (V O) (P O4)2 mit
Cu2+ auf Positionen der (V O)2+ Ionen und einem Beitrag zur
kupferreicheren Phase Ca Cu1.13 (V O)0.87 (P O4)2
;
_journal_name_full
;
Zeitschrift fuer Naturforschung, Teil B. Anorganische Chemie,
Organische Chemie (42,1987-)
;
_journal_page_first 521
_journal_page_last 526
_journal_volume 53
_journal_year 1998
_chemical_formula_structural 'Ca Cu (V O) (P O4)2'
_chemical_formula_sum 'Ca Cu O9 P2 V'
_chemical_name_systematic
;
Calcium copper oxovanadium(IV) bis(phosphate(V))
;
_space_group_IT_number 62
_symmetry_cell_setting orthorhombic
_symmetry_Int_Tables_number 62
_symmetry_space_group_name_Hall '-P 2ac 2n'
_symmetry_space_group_name_H-M 'P n m a'
_cell_angle_alpha 90
_cell_angle_beta 90
_cell_angle_gamma 90
_cell_formula_units_Z 4
_cell_length_a 9.7075(10)
_cell_length_b 9.6032(10)
_cell_length_c 6.913(1)
_cell_volume 644.5
_refine_ls_R_factor_all 0.044
_cod_database_code 2002159

loop_
_symmetry_equiv_pos_as_xyz
x,y,z
1/2+x,1/2-y,1/2-z
-x,1/2+y,-z
1/2-x,-y,1/2+z
-x,-y,-z
1/2-x,1/2+y,1/2+z
x,1/2-y,z
1/2+x,y,1/2-z

loop_
_atom_site_aniso_label
_atom_site_aniso_U_11
_atom_site_aniso_U_12
_atom_site_aniso_U_13
_atom_site_aniso_U_22
_atom_site_aniso_U_23
_atom_site_aniso_U_33
Ca1 0.0099(2) 0. -0.0004(2) 0.0116(2) 0. 0.0118(2)
V1 0.0060(4) 0. 0.0007(2) 0.0089(3) 0. 0.0074(3)
O1 0.014(2) 0. 0.0002(12) 0.017(2) 0. 0.0136(13)
Cu1 0.0156(9) 0. -0.0068(6) 0.0056(5) 0. 0.0114(8)
P1 0.0071(2) .00000(12) 0.00033(13) 0.0085(2) 0.00027(14) 0.0092(2)
Cu2 0.0058(2) -0.0002(6) 0.0001(3) 0.0102(7) -0.0022(5) 0.0087(5)
V2 0.0068(11) 0.001(2) 0.0005(13) 0.012(3) -0.004(2) 0.014(2)
O2 0.023(7) -0.018(6) 0.002(5) 0.036(10) 0.005(7) 0.015(5)
O3 0.0121(5) 0.0002(4) -0.0027(4) 0.0078(5) -0.0006(4) 0.0162(6)
O4 0.0077(5) 0.0018(4) -0.0016(4) 0.0153(5) -0.0032(5) 0.0164(6)
O5 0.0106(5) -0.0014(4) 0.0033(4) 0.0166(6) 0.0006(4) 0.0116(5)
O6 0.0130(5) -0.0009(5) -0.0007(4) 0.0136(5) -0.0038(4) 0.0108(5)

loop_
_atom_site_label
_atom_site_type_symbol
_atom_site_symmetry_multiplicity
_atom_site_Wyckoff_symbol
_atom_site_fract_x
_atom_site_fract_y
_atom_site_fract_z
_atom_site_occupancy
_atom_site_attached_hydrogens
_atom_site_calc_flag
Ca1 Ca2+ 4 c 0.44158(5) 0.25 0.13068(7) 1. 0 d
V1 V4+ 4 c 0.18112(10) 0.25 0.7540(2) 0.72 0 d
O1 O2- 4 c 0.0435(5) 0.25 0.8740(7) 0.72 0 d
Cu1 Cu2+ 4 c 0.2186(2) 0.25 0.7189(3) 0.28 0 d
P1 P5+ 8 d 0.30406(4) 0.95902(4) 0.87564(6) 1. 0 d
Cu2 Cu2+ 4 a 0.5 0.5 0.5 0.72 0 d
V2 V4+ 8 d 0.5034(10) 0.4573(6) 0.5255(13) 0.14 0 d
O2 O2- 8 d 0.0164(17) 0.3038(16) 0.8728(20) 0.14 0 d
O3 O2- 8 d 0.30911(13) 0.38084(13) 0.8906(2) 1. 0 d
O4 O2- 8 d 0.34682(13) 0.41073(14) 0.3633(2) 1. 0 d
O5 O2- 8 d 0.38789(14) 0.58932(15) 0.7009(2) 1. 0 d
O6 O2- 8 d 0.37126(14) 0.60954(14) 0.0535(2) 1. 0 d

loop_
_atom_type_symbol
_atom_type_oxidation_number
Ca2+ 2.000
V4+ 4.000
O2- -2.000
Cu2+ 2.000
P5+ 5.000
